data_7237906
loop_
_publ_author_name
'Ksi\;adzyna, Martyna'
'G\;agor, Anna'
'Piecha-Bisiorek, Anna'
'Ci\.zman, Agnieszka'
'Medycki, Wojciech'
'Jakubas, Ryszard'

_publ_section_title
;
 Exploring a hybrid ferroelectric with a 1-D perovskite-like structure:
 bis(pyrrolidinium) pentachloroantimonate(iii)
;
_journal_issue 33
_journal_name_full 'Journal of Materials Chemistry C'
_journal_page_first 10360
_journal_paper_doi 10.1039/C9TC02849H
_journal_volume 7
_journal_year 2019
_chemical_formula_sum 'C8 H20 Cl5 N2 Sb'
_chemical_formula_weight 443.26
_space_group_crystal_system monoclinic
_space_group_IT_number 4
_space_group_name_Hall 'P 2c'
_space_group_name_H-M_alt 'P 1 1 21'
_atom_sites_solution_hydrogens geom
_audit_creation_method SHELXL-2018/3
_audit_update_record
;
2019-05-27 deposited with the CCDC.	2019-07-24 downloaded from the CCDC.
;
_cell_angle_alpha 90
_cell_angle_beta 90
_cell_angle_gamma 90.100(10)
_cell_formula_units_Z 4
_cell_length_a 8.4941(3)
_cell_length_b 11.0389(6)
_cell_length_c 17.5977(4)
_cell_measurement_reflns_used 12927
_cell_measurement_temperature 149.9(2)
_cell_measurement_theta_max 29.208
_cell_measurement_theta_min 3.0120
_cell_volume 1650.05(11)
_computing_cell_refinement 'CrysAlisPro 1.171.38.41 (Rigaku OD, 2015)'
_computing_data_collection 'CrysAlisPro 1.171.38.41 (Rigaku OD, 2015)'
_computing_data_reduction 'CrysAlisPro 1.171.38.41 (Rigaku OD, 2015)'
_computing_structure_refinement 'SHELXL-2018/3 (Sheldrick, 2018)'
_diffrn_ambient_environment N~2~
_diffrn_ambient_temperature 149.9(2)
_diffrn_detector 'CCD plate'
_diffrn_detector_area_resol_mean 10.6249
_diffrn_detector_type Atlas
_diffrn_measured_fraction_theta_full 0.990
_diffrn_measured_fraction_theta_max 0.990
_diffrn_measurement_device 'four-circle diffractometer'
_diffrn_measurement_device_type 'Xcalibur, Atlas'
_diffrn_radiation_monochromator graphite
_diffrn_radiation_probe x-ray
_diffrn_radiation_type 'Mo K\a'
_diffrn_radiation_wavelength 0.71073
_diffrn_reflns_av_R_equivalents 0.0241
_diffrn_reflns_av_unetI/netI 0.0448
_diffrn_reflns_Laue_measured_fraction_full 0.990
_diffrn_reflns_Laue_measured_fraction_max 0.990
_diffrn_reflns_limit_h_max 10
_diffrn_reflns_limit_h_min -10
_diffrn_reflns_limit_k_max 13
_diffrn_reflns_limit_k_min -13
_diffrn_reflns_limit_l_max 21
_diffrn_reflns_limit_l_min -21
_diffrn_reflns_number 14800
_diffrn_reflns_point_group_measured_fraction_full 0.963
_diffrn_reflns_point_group_measured_fraction_max 0.963
_diffrn_reflns_theta_full 25.670
_diffrn_reflns_theta_max 25.670
_diffrn_reflns_theta_min 2.398
_diffrn_source 'fine-focus sealed X-ray tube'
_diffrn_source_type 'Enhance (Mo) X-ray Source'
_exptl_absorpt_coefficient_mu 2.461
_exptl_absorpt_correction_T_max 1.00000
_exptl_absorpt_correction_T_min 0.82435
_exptl_absorpt_correction_type multi-scan
_exptl_absorpt_process_details
;
CrysAlisPro 1.171.38.41 (Rigaku Oxford Diffraction, 2015)
Empirical absorption correction using spherical harmonics,
 implemented in SCALE3 ABSPACK scaling algorithm.
;
_exptl_crystal_density_diffrn 1.784
_exptl_crystal_description needle
_exptl_crystal_F_000 872
_exptl_crystal_preparation ferroelectric
_exptl_crystal_size_max 0.25
_exptl_crystal_size_mid 0.11
_exptl_crystal_size_min 0.10
_refine_diff_density_max 0.495
_refine_diff_density_min -0.386
_refine_diff_density_rms 0.056
_refine_ls_abs_structure_details
;
 Flack x determined using 2673 quotients [(I+)-(I-)]/[(I+)+(I-)]
 (Parsons, Flack and Wagner, Acta Cryst. B69 (2013) 249-259).
;
_refine_ls_abs_structure_Flack 0.278(9)
_refine_ls_extinction_method none
_refine_ls_goodness_of_fit_ref 0.832
_refine_ls_hydrogen_treatment constr
_refine_ls_matrix_type full
_refine_ls_number_parameters 290
_refine_ls_number_reflns 6038
_refine_ls_number_restraints 161
_refine_ls_restrained_S_all 0.846
_refine_ls_R_factor_all 0.0202
_refine_ls_R_factor_gt 0.0199
_refine_ls_shift/su_max 0.001
_refine_ls_shift/su_mean 0.000
_refine_ls_structure_factor_coef Fsqd
_refine_ls_weighting_details 'w=1/[\s^2^(Fo^2^)+(0.0130P)^2^] where P=(Fo^2^+2Fc^2^)/3'
_refine_ls_weighting_scheme calc
_refine_ls_wR_factor_gt 0.0359
_refine_ls_wR_factor_ref 0.0362
_reflns_Friedel_coverage 0.882
_reflns_Friedel_fraction_full 0.935
_reflns_Friedel_fraction_max 0.935
_reflns_number_gt 5974
_reflns_number_total 6038
_reflns_threshold_expression 'I > 2\s(I)'
_cod_data_source_file c9tc02849h3.cif
_cod_data_source_block p21
_cod_original_sg_symbol_H-M 'P 21'
_cod_database_code 7237906
_shelx_shelxl_version_number 2018/3
_shelx_space_group_comment
;
The symmetry employed for this shelxl refinement is uniquely defined
by the following loop, which should always be used as a source of
symmetry information in preference to the above space-group names.
They are only intended as comments.
;
_oxdiff_exptl_absorpt_empirical_full_min 0.873
_oxdiff_exptl_absorpt_empirical_full_max 1.117
_oxdiff_exptl_absorpt_empirical_details
;
Empirical correction (ABSPACK) includes:
- Absorption correction using spherical harmonics
- Frame scaling
;

loop_
_space_group_symop_operation_xyz
'x, y, z'
'-x, -y, z+1/2'

loop_
_atom_site_label
_atom_site_type_symbol
_atom_site_fract_x
_atom_site_fract_y
_atom_site_fract_z
_atom_site_U_iso_or_equiv
_atom_site_adp_type
_atom_site_occupancy
_atom_site_site_symmetry_order
_atom_site_calc_flag
_atom_site_refinement_flags_posn
_atom_site_refinement_flags_adp
Sb1 Sb 0.28319(5) 0.95105(4) -0.27537(2) 0.02338(10) Uani 1 1 d . .
Sb2 Sb 0.80067(5) 0.63434(4) -0.13389(2) 0.02266(10) Uani 1 1 d . .
Cl10 Cl 0.05174(19) 1.02192(15) -0.34010(10) 0.0326(4) Uani 1 1 d . .
Cl11 Cl 0.4416(2) 1.1057(2) -0.33592(12) 0.0533(6) Uani 1 1 d . .
Cl12 Cl 0.56954(19) 0.52392(15) -0.08936(10) 0.0334(4) Uani 1 1 d . .
Cl13 Cl 0.9781(2) 0.50127(18) -0.06500(12) 0.0459(5) Uani 1 1 d . .
Cl20 Cl 0.3332(3) 0.8096(2) -0.38283(11) 0.0635(7) Uani 1 1 d . .
Cl21 Cl 0.7783(2) 0.76937(15) -0.02461(10) 0.0367(4) Uani 1 1 d . .
Cl31 Cl 0.8020(2) 0.46087(14) -0.26511(10) 0.0357(4) Uani 1 1 d . .
Cl30 Cl 0.19551(19) 1.11980(13) -0.16442(8) 0.0293(3) Uani 1 1 d . .
Cl40 Cl 0.0747(2) 0.78285(16) -0.18216(10) 0.0348(4) Uani 1 1 d . .
Cl41 Cl 0.58395(18) 0.82099(14) -0.20349(9) 0.0266(4) Uani 1 1 d . .
C1 C -0.3473(9) 0.6301(6) -0.4386(4) 0.0366(16) Uani 1 1 d . U
H1A H -0.458916 0.628117 -0.450241 0.044 Uiso 1 1 calc R U
H1B H -0.304343 0.549230 -0.443893 0.044 Uiso 1 1 calc R U
C2 C -0.2611(9) 0.7197(6) -0.4890(4) 0.0452(18) Uani 1 1 d . U
H2A H -0.231748 0.682561 -0.536868 0.054 Uiso 1 1 calc R U
H2B H -0.325923 0.790125 -0.499190 0.054 Uiso 1 1 calc R U
C3 C -0.1185(9) 0.7538(7) -0.4440(4) 0.0483(18) Uani 1 1 d . U
H3A H -0.074429 0.829824 -0.461696 0.058 Uiso 1 1 calc R U
H3B H -0.038537 0.691364 -0.447156 0.058 Uiso 1 1 calc R U
C4 C -0.1813(9) 0.7655(6) -0.3635(4) 0.0385(17) Uani 1 1 d . U
H4A H -0.101568 0.743080 -0.326669 0.046 Uiso 1 1 calc R U
H4B H -0.215021 0.847871 -0.353352 0.046 Uiso 1 1 calc R U
N5 N -0.3184(6) 0.6795(4) -0.3605(3) 0.0263(12) Uani 1 1 d . U
H5A H -0.297634 0.619213 -0.328465 0.032 Uiso 1 1 calc R U
H5B H -0.403772 0.718099 -0.343944 0.032 Uiso 1 1 calc R U
C6 C 0.3412(11) 0.5099(9) -0.2846(5) 0.083(3) Uani 1 1 d . U
H6A H 0.454458 0.508155 -0.277597 0.099 Uiso 1 1 calc R U
H6B H 0.307141 0.593739 -0.284147 0.099 Uiso 1 1 calc R U
C7 C 0.2641(10) 0.4432(7) -0.2238(5) 0.054(2) Uani 1 1 d . U
H7A H 0.211849 0.498440 -0.189199 0.065 Uiso 1 1 calc R U
H7B H 0.340354 0.396083 -0.195435 0.065 Uiso 1 1 calc R U
N8 N 0.1484(6) 0.3630(5) -0.2609(3) 0.0383(14) Uani 1 1 d . U
H8A H 0.159889 0.287440 -0.244138 0.046 Uiso 1 1 calc R U
H8B H 0.051148 0.387306 -0.250117 0.046 Uiso 1 1 calc R U
C9 C 0.1746(9) 0.3672(7) -0.3440(4) 0.0502(19) Uani 1 1 d . U
H9A H 0.205875 0.288499 -0.363171 0.060 Uiso 1 1 calc R U
H9B H 0.080118 0.393033 -0.370306 0.060 Uiso 1 1 calc R U
C10 C 0.3011(15) 0.4557(9) -0.3535(6) 0.098(3) Uani 1 1 d . U
H10A H 0.267887 0.517631 -0.389101 0.118 Uiso 1 1 calc R U
H10B H 0.392904 0.415764 -0.374499 0.118 Uiso 1 1 calc R U
C11 C 0.7627(8) 0.1218(6) -0.2070(4) 0.0343(16) Uani 1 1 d . U
H11A H 0.843918 0.173267 -0.228517 0.041 Uiso 1 1 calc R U
H11B H 0.709136 0.079810 -0.248030 0.041 Uiso 1 1 calc R U
C12 C 0.6476(8) 0.1955(7) -0.1609(4) 0.0422(18) Uani 1 1 d . U
H12A H 0.545907 0.155686 -0.157754 0.051 Uiso 1 1 calc R U
H12B H 0.633861 0.275804 -0.182282 0.051 Uiso 1 1 calc R U
C13 C 0.7259(11) 0.2015(7) -0.0843(4) 0.058(2) Uani 1 1 d . U
H13A H 0.801466 0.267365 -0.082769 0.070 Uiso 1 1 calc R U
H13B H 0.648223 0.214344 -0.044692 0.070 Uiso 1 1 calc R U
C14 C 0.8081(10) 0.0809(6) -0.0730(4) 0.0438(18) Uani 1 1 d . U
H14A H 0.908072 0.091913 -0.047323 0.053 Uiso 1 1 calc R U
H14B H 0.743177 0.026086 -0.043425 0.053 Uiso 1 1 calc R U
N15 N 0.8322(6) 0.0331(5) -0.1520(3) 0.0334(13) Uani 1 1 d . U
H15A H 0.934566 0.023902 -0.161161 0.040 Uiso 1 1 calc R U
H15B H 0.785486 -0.038722 -0.156894 0.040 Uiso 1 1 calc R U
N16 N 0.3505(6) 0.7821(5) -0.0593(3) 0.0315(13) Uani 1 1 d . U
H16A H 0.275098 0.780600 -0.094437 0.038 Uiso 1 1 calc R U
H16B H 0.440018 0.756666 -0.080188 0.038 Uiso 1 1 calc R U
C17 C 0.3069(9) 0.7053(6) 0.0070(4) 0.0393(15) Uani 1 1 d . U
H17A H 0.400061 0.678556 0.034095 0.047 Uiso 1 1 calc R U
H17B H 0.247306 0.634830 -0.009089 0.047 Uiso 1 1 calc R U
C18 C 0.2083(9) 0.7867(6) 0.0560(4) 0.0358(15) Uani 1 1 d . U
H18A H 0.239817 0.779820 0.108808 0.043 Uiso 1 1 calc R U
H18B H 0.097923 0.764908 0.051872 0.043 Uiso 1 1 calc R U
C19 C 0.2350(8) 0.9144(6) 0.0275(4) 0.0382(17) Uani 1 1 d . U
H19A H 0.262212 0.968042 0.069150 0.046 Uiso 1 1 calc R U
H19B H 0.141340 0.945103 0.002601 0.046 Uiso 1 1 calc R U
C20 C 0.3692(8) 0.9046(6) -0.0279(4) 0.0341(16) Uani 1 1 d . U
H20A H 0.360970 0.965481 -0.067458 0.041 Uiso 1 1 calc R U
H20B H 0.469761 0.913404 -0.002414 0.041 Uiso 1 1 calc R U

loop_
_atom_site_aniso_label
_atom_site_aniso_U_11
_atom_site_aniso_U_22
_atom_site_aniso_U_33
_atom_site_aniso_U_23
_atom_site_aniso_U_13
_atom_site_aniso_U_12
Sb1 0.01889(19) 0.0310(2) 0.0202(2) 0.0022(2) -0.0019(2) 0.0035(2)
Sb2 0.0217(2) 0.0226(2) 0.0237(2) 0.0037(2) 0.0014(2) 0.00401(19)
Cl10 0.0256(9) 0.0372(10) 0.0349(9) 0.0044(8) -0.0112(7) 0.0045(8)
Cl11 0.0304(10) 0.0825(16) 0.0468(12) 0.0318(12) -0.0016(9) -0.0143(10)
Cl12 0.0301(9) 0.0302(9) 0.0398(10) 0.0037(8) 0.0096(8) -0.0020(8)
Cl13 0.0362(11) 0.0443(11) 0.0571(13) 0.0225(10) -0.0049(9) 0.0114(9)
Cl20 0.0715(16) 0.0812(16) 0.0379(12) -0.0263(11) -0.0221(11) 0.0437(13)
Cl21 0.0471(11) 0.0383(10) 0.0247(8) -0.0047(8) -0.0047(8) 0.0044(9)
Cl31 0.0415(9) 0.0292(7) 0.0363(10) 0.0004(8) 0.0030(9) 0.0056(8)
Cl30 0.0300(8) 0.0308(8) 0.0270(8) -0.0034(7) -0.0016(7) -0.0007(9)
Cl40 0.0285(9) 0.0374(10) 0.0386(11) 0.0095(8) -0.0029(8) -0.0044(8)
Cl41 0.0253(9) 0.0322(9) 0.0223(8) 0.0003(7) -0.0001(7) 0.0025(7)
C1 0.047(4) 0.038(4) 0.024(3) -0.007(3) -0.001(3) 0.000(3)
C2 0.064(5) 0.046(4) 0.025(3) 0.000(3) 0.010(3) 0.006(4)
C3 0.054(4) 0.045(4) 0.046(4) -0.003(4) 0.021(3) -0.003(4)
C4 0.047(4) 0.036(4) 0.032(3) 0.001(3) 0.003(3) -0.013(3)
N5 0.034(3) 0.023(2) 0.022(3) -0.004(2) 0.003(2) -0.003(2)
C6 0.092(6) 0.091(6) 0.065(5) 0.013(5) -0.007(5) -0.052(4)
C7 0.053(5) 0.061(5) 0.047(4) -0.002(4) -0.002(4) -0.019(4)
N8 0.034(3) 0.035(3) 0.046(3) 0.005(3) 0.002(3) 0.002(2)
C9 0.059(5) 0.051(4) 0.041(4) -0.007(4) 0.000(4) 0.002(4)
C10 0.136(7) 0.096(6) 0.062(5) -0.007(5) 0.030(6) -0.055(6)
C11 0.025(3) 0.040(4) 0.038(3) 0.001(3) 0.000(3) 0.002(3)
C12 0.041(4) 0.041(4) 0.044(4) 0.007(3) 0.009(3) 0.010(3)
C13 0.090(6) 0.041(4) 0.043(4) -0.006(3) 0.003(4) 0.018(4)
C14 0.062(5) 0.035(4) 0.035(4) -0.003(3) -0.002(4) 0.008(4)
N15 0.024(3) 0.031(3) 0.045(4) -0.007(2) 0.000(2) -0.005(2)
N16 0.028(3) 0.042(3) 0.024(3) 0.002(2) 0.001(2) 0.010(3)
C17 0.047(4) 0.034(3) 0.037(4) 0.006(3) 0.001(3) -0.001(3)
C18 0.024(3) 0.051(4) 0.032(4) 0.001(3) 0.002(3) -0.006(4)
C19 0.037(4) 0.043(3) 0.036(4) 0.001(3) 0.005(3) 0.012(3)
C20 0.036(4) 0.032(3) 0.034(4) 0.012(3) 0.005(3) 0.003(3)

loop_
_atom_type_symbol
_atom_type_description
_atom_type_scat_dispersion_real
_atom_type_scat_dispersion_imag
_atom_type_scat_source
C C 0.0033 0.0016 'International Tables Vol C Tables 4.2.6.8 and 6.1.1.4'
H H 0.0000 0.0000 'International Tables Vol C Tables 4.2.6.8 and 6.1.1.4'
N N 0.0061 0.0033 'International Tables Vol C Tables 4.2.6.8 and 6.1.1.4'
Cl Cl 0.1484 0.1585 'International Tables Vol C Tables 4.2.6.8 and 6.1.1.4'
Sb Sb -0.5866 1.5461 'International Tables Vol C Tables 4.2.6.8 and 6.1.1.4'

loop_
_geom_angle_atom_site_label_1
_geom_angle_atom_site_label_2
_geom_angle_atom_site_label_3
_geom_angle
_geom_angle_site_symmetry_1
_geom_angle_site_symmetry_3
Cl10 Sb1 Cl11 90.91(6) . .
Cl10 Sb1 Cl20 89.12(6) . .
Cl11 Sb1 Cl20 90.73(9) . .
Cl10 Sb1 Cl30 83.99(5) . .
Cl11 Sb1 Cl30 89.19(6) . .
Cl20 Sb1 Cl30 173.10(6) . .
Cl10 Sb1 Cl40 88.78(5) . .
Cl11 Sb1 Cl40 171.99(7) . .
Cl20 Sb1 Cl40 97.26(7) . .
Cl30 Sb1 Cl40 82.82(5) . .
Cl10 Sb1 Cl41 171.54(5) . .
Cl11 Sb1 Cl41 92.71(6) . .
Cl20 Sb1 Cl41 83.20(6) . .
Cl30 Sb1 Cl41 103.70(4) . .
Cl40 Sb1 Cl41 88.70(5) . .
Cl13 Sb2 Cl12 92.14(6) . .
Cl13 Sb2 Cl21 91.44(7) . .
Cl12 Sb2 Cl21 89.35(6) . .
Cl13 Sb2 Cl40 89.42(6) . 1_655
Cl12 Sb2 Cl40 176.19(6) . 1_655
Cl21 Sb2 Cl40 87.14(6) . 1_655
Cl13 Sb2 Cl41 173.02(6) . .
Cl12 Sb2 Cl41 88.86(5) . .
Cl21 Sb2 Cl41 81.66(5) . .
Cl40 Sb2 Cl41 89.17(5) 1_655 .
Sb2 Cl41 Sb1 162.73(6) . .
N5 C1 C2 102.8(5) . .
N5 C1 H1A 111.2 . .
C2 C1 H1A 111.2 . .
N5 C1 H1B 111.2 . .
C2 C1 H1B 111.2 . .
H1A C1 H1B 109.1 . .
C3 C2 C1 104.2(6) . .
C3 C2 H2A 110.9 . .
C1 C2 H2A 110.9 . .
C3 C2 H2B 110.9 . .
C1 C2 H2B 110.9 . .
H2A C2 H2B 108.9 . .
C2 C3 C4 103.3(6) . .
C2 C3 H3A 111.1 . .
C4 C3 H3A 111.1 . .
C2 C3 H3B 111.1 . .
C4 C3 H3B 111.1 . .
H3A C3 H3B 109.1 . .
N5 C4 C3 104.5(5) . .
N5 C4 H4A 110.8 . .
C3 C4 H4A 110.8 . .
N5 C4 H4B 110.8 . .
C3 C4 H4B 110.8 . .
H4A C4 H4B 108.9 . .
C1 N5 C4 108.9(5) . .
C1 N5 H5A 109.9 . .
C4 N5 H5A 109.9 . .
C1 N5 H5B 109.9 . .
C4 N5 H5B 109.9 . .
H5A N5 H5B 108.3 . .
C7 C6 C10 108.2(8) . .
C7 C6 H6A 110.1 . .
C10 C6 H6A 110.1 . .
C7 C6 H6B 110.1 . .
C10 C6 H6B 110.1 . .
H6A C6 H6B 108.4 . .
C6 C7 N8 106.1(7) . .
C6 C7 H7A 110.5 . .
N8 C7 H7A 110.5 . .
C6 C7 H7B 110.5 . .
N8 C7 H7B 110.5 . .
H7A C7 H7B 108.7 . .
C9 N8 C7 108.6(6) . .
C9 N8 H8A 110.0 . .
C7 N8 H8A 110.0 . .
C9 N8 H8B 110.0 . .
C7 N8 H8B 110.0 . .
H8A N8 H8B 108.4 . .
C10 C9 N8 104.2(7) . .
C10 C9 H9A 110.9 . .
N8 C9 H9A 110.9 . .
C10 C9 H9B 110.9 . .
N8 C9 H9B 110.9 . .
H9A C9 H9B 108.9 . .
C9 C10 C6 111.5(8) . .
C9 C10 H10A 109.3 . .
C6 C10 H10A 109.3 . .
C9 C10 H10B 109.3 . .
C6 C10 H10B 109.3 . .
H10A C10 H10B 108.0 . .
C12 C11 N15 105.1(6) . .
C12 C11 H11A 110.7 . .
N15 C11 H11A 110.7 . .
C12 C11 H11B 110.7 . .
N15 C11 H11B 110.7 . .
H11A C11 H11B 108.8 . .
C11 C12 C13 102.6(6) . .
C11 C12 H12A 111.2 . .
C13 C12 H12A 111.2 . .
C11 C12 H12B 111.2 . .
C13 C12 H12B 111.2 . .
H12A C12 H12B 109.2 . .
C14 C13 C12 106.4(6) . .
C14 C13 H13A 110.4 . .
C12 C13 H13A 110.4 . .
C14 C13 H13B 110.4 . .
C12 C13 H13B 110.4 . .
H13A C13 H13B 108.6 . .
N15 C14 C13 104.6(6) . .
N15 C14 H14A 110.8 . .
C13 C14 H14A 110.8 . .
N15 C14 H14B 110.8 . .
C13 C14 H14B 110.8 . .
H14A C14 H14B 108.9 . .
C11 N15 C14 108.3(5) . .
C11 N15 H15A 110.0 . .
C14 N15 H15A 110.0 . .
C11 N15 H15B 110.0 . .
C14 N15 H15B 110.0 . .
H15A N15 H15B 108.4 . .
C17 N16 C20 104.8(5) . .
C17 N16 H16A 110.8 . .
C20 N16 H16A 110.8 . .
C17 N16 H16B 110.8 . .
C20 N16 H16B 110.8 . .
H16A N16 H16B 108.9 . .
N16 C17 C18 104.4(5) . .
N16 C17 H17A 110.9 . .
C18 C17 H17A 110.9 . .
N16 C17 H17B 110.9 . .
C18 C17 H17B 110.9 . .
H17A C17 H17B 108.9 . .
C17 C18 C19 106.5(5) . .
C17 C18 H18A 110.4 . .
C19 C18 H18A 110.4 . .
C17 C18 H18B 110.4 . .
C19 C18 H18B 110.4 . .
H18A C18 H18B 108.6 . .
C18 C19 C20 105.1(6) . .
C18 C19 H19A 110.7 . .
C20 C19 H19A 110.7 . .
C18 C19 H19B 110.7 . .
C20 C19 H19B 110.7 . .
H19A C19 H19B 108.8 . .
N16 C20 C19 103.3(5) . .
N16 C20 H20A 111.1 . .
C19 C20 H20A 111.1 . .
N16 C20 H20B 111.1 . .
C19 C20 H20B 111.1 . .
H20A C20 H20B 109.1 . .

loop_
_geom_bond_atom_site_label_1
_geom_bond_atom_site_label_2
_geom_bond_distance
_geom_bond_site_symmetry_2
Sb1 Cl10 2.4042(16) .
Sb1 Cl11 2.4194(19) .
Sb1 Cl20 2.4893(19) .
Sb1 Cl30 2.8004(15) .
Sb1 Cl40 3.0433(18) .
Sb1 Cl41 3.1939(16) .
Sb2 Cl13 2.4306(18) .
Sb2 Cl12 2.4384(17) .
Sb2 Cl21 2.4406(17) .
Sb2 Cl40 2.9690(18) 1_655
Sb2 Cl41 3.0244(16) .
C1 N5 1.499(8) .
C1 C2 1.516(9) .
C1 H1A 0.9700 .
C1 H1B 0.9700 .
C2 C3 1.494(10) .
C2 H2A 0.9700 .
C2 H2B 0.9700 .
C3 C4 1.520(9) .
C3 H3A 0.9700 .
C3 H3B 0.9700 .
C4 N5 1.502(8) .
C4 H4A 0.9700 .
C4 H4B 0.9700 .
N5 H5A 0.8900 .
N5 H5B 0.8900 .
C6 C7 1.453(10) .
C6 C10 1.394(12) .
C6 H6A 0.9700 .
C6 H6B 0.9700 .
C7 N8 1.475(9) .
C7 H7A 0.9700 .
C7 H7B 0.9700 .
N8 C9 1.478(9) .
N8 H8A 0.8900 .
N8 H8B 0.8900 .
C9 C10 1.460(12) .
C9 H9A 0.9700 .
C9 H9B 0.9700 .
C10 H10A 0.9700 .
C10 H10B 0.9700 .
C11 C12 1.511(9) .
C11 N15 1.500(8) .
C11 H11A 0.9700 .
C11 H11B 0.9700 .
C12 C13 1.504(10) .
C12 H12A 0.9700 .
C12 H12B 0.9700 .
C13 C14 1.517(10) .
C13 H13A 0.9700 .
C13 H13B 0.9700 .
C14 N15 1.500(8) .
C14 H14A 0.9700 .
C14 H14B 0.9700 .
N15 H15A 0.8900 .
N15 H15B 0.8900 .
N16 C17 1.490(8) .
N16 C20 1.469(8) .
N16 H16A 0.8900 .
N16 H16B 0.8900 .
C17 C18 1.501(9) .
C17 H17A 0.9700 .
C17 H17B 0.9700 .
C18 C19 1.513(8) .
C18 H18A 0.9700 .
C18 H18B 0.9700 .
C19 C20 1.504(9) .
C19 H19A 0.9700 .
C19 H19B 0.9700 .
C20 H20A 0.9700 .
C20 H20B 0.9700 .

loop_
_geom_hbond_atom_site_label_D
_geom_hbond_atom_site_label_H
_geom_hbond_atom_site_label_A
_geom_hbond_distance_DH
_geom_hbond_distance_HA
_geom_hbond_distance_DA
_geom_hbond_angle_DHA
_geom_hbond_site_symmetry_A
_geom_hbond_publ_flag
N5 H5A Cl31 0.89 2.24 3.114(5) 167.0 1_455 yes
N5 H5B Cl20 0.89 2.55 3.315(6) 144.8 1_455 yes
N5 H5B Cl41 0.89 2.72 3.280(5) 121.9 1_455 yes
N8 H8A Cl30 0.89 2.34 3.202(6) 162.5 1_545 yes
N8 H8B Cl31 0.89 2.28 3.137(5) 160.8 1_455 yes
N15 H15A Cl30 0.89 2.46 3.237(5) 146.7 1_645 yes
N15 H15A Cl40 0.89 2.94 3.489(5) 121.5 1_645 yes
N15 H15B Cl41 0.89 2.45 3.276(5) 155.0 1_545 yes
N16 H16A Cl40 0.89 2.30 3.187(6) 177.6 . yes
N16 H16B Cl12 0.89 2.80 3.447(5) 130.6 . yes
N16 H16B Cl41 0.89 2.59 3.248(5) 131.4 . yes
